data_7051191
loop_
_publ_author_name
'Bagieu Beucher, M.'
'George, S.'
'Masse, R.'
'Muthuraman, M.'
'Nangia, A.'
'Nicoud, Jean-Francois'

_publ_section_title
;
Crystal Engineering of Neutral N-Aryl Pyrimidinones and their HCl,
HNO3 Adducts With C-H...O Supramolecular Synthon.  Implications Towards
Non-Linear Optics
;
_journal_name_full 'New Journal of Chemistry'
_journal_year 2001
_chemical_formula_sum 'C18 H16 N2 O'
_chemical_formula_weight 276.34
_space_group_IT_number 14
_symmetry_cell_setting monoclinic
_symmetry_space_group_name_Hall '-P 2yab'
_symmetry_space_group_name_H-M 'P 1 21/a 1'
_cell_angle_alpha 90
_cell_angle_beta 94.37(2)
_cell_angle_gamma 90
_cell_formula_units_Z 8
_cell_length_a 12.602(2)
_cell_length_b 10.201(3)
_cell_length_c 23.118(6)
_cell_measurement_temperature 296.2
_cell_volume 2963.3(11)
_diffrn_ambient_temperature 296.2
_exptl_crystal_density_diffrn 1.239
_cod_original_sg_symbol_H-M 'P 21/a'
_cod_database_code 7051191

loop_
_symmetry_equiv_pos_as_xyz
'  +x,  +y,  +z'
'1/2-x,1/2+y,  -z'
'  -x,  -y,  -z'
'1/2+x,1/2-y,  +z'

loop_
_atom_site_label
_atom_site_fract_x
_atom_site_fract_y
_atom_site_fract_z
_atom_site_U_iso_or_equiv
_atom_site_occupancy
_atom_site_refinement_flags
_atom_site_adp_type
_atom_site_calc_flag
_atom_site_calc_attached_atom
O(1) 0.6539(6) 0.5868(8) -0.0107(3) 0.065(4) 1.000 . Uani d ?
O(2) 0.6696(6) 1.0844(7) 0.4981(3) 0.051(3) 1.000 . Uani d ?
N(1) 0.5411(7) 0.7395(10) 0.0220(4) 0.032(4) 1.000 . Uani d ?
N(2) 0.5029(8) 0.6258(9) -0.0696(4) 0.047(4) 1.000 . Uani d ?
N(3) 0.5476(7) 1.2402(10) 0.4687(4) 0.040(4) 1.000 . Uani d ?
N(4) 0.5346(8) 1.1139(9) 0.5550(5) 0.050(4) 1.000 . Uani d ?
C(1) 0.5678(11) 0.647(2) -0.0205(7) 0.042(5) 1.000 . Uiso d ?
C(2) 0.4415(11) 0.7976(13) 0.0161(6) 0.054(4) 1.000 . Uiso d ?
C(3) 0.3744(8) 0.7710(13) -0.0308(6) 0.052(4) 1.000 . Uiso d ?
C(4) 0.4099(11) 0.6842(13) -0.0715(6) 0.062(5) 1.000 . Uiso d ?
C(5) 0.4133(7) 0.8901(12) 0.0637(5) 0.059(4) 1.000 . Uiso d ?
C(6) 0.3376(9) 0.6598(13) -0.1255(6) 0.090(5) 1.000 . Uiso d ?
C(7) 0.6169(9) 0.7692(13) 0.0677(6) 0.037(4) 1.000 . Uiso d ?
C(8) 0.6227(8) 0.6987(12) 0.1186(6) 0.056(4) 1.000 . Uiso d ?
C(9) 0.6953(9) 0.7280(13) 0.1659(5) 0.062(4) 1.000 . Uiso d ?
C(10) 0.7601(8) 0.8388(13) 0.1640(5) 0.039(4) 1.000 . Uiso d ?
C(11) 0.7562(7) 0.9078(11) 0.1117(6) 0.046(4) 1.000 . Uiso d ?
C(12) 0.6856(9) 0.8744(12) 0.0654(5) 0.053(4) 1.000 . Uiso d ?
C(13) 0.8357(9) 0.8742(12) 0.2136(6) 0.042(4) 1.000 . Uiso d ?
C(14) 0.8110(8) 0.8400(12) 0.2714(6) 0.056(4) 1.000 . Uiso d ?
C(15) 0.8893(10) 0.8688(12) 0.3150(5) 0.070(5) 1.000 . Uiso d ?
C(16) 0.9848(9) 0.9258(12) 0.3078(6) 0.058(4) 1.000 . Uiso d ?
C(17) 1.0012(8) 0.9623(12) 0.2513(6) 0.061(4) 1.000 . Uiso d ?
C(18) 0.9311(9) 0.9397(12) 0.2033(5) 0.060(4) 1.000 . Uiso d ?
C(19) 0.5873(13) 1.142(2) 0.5082(7) 0.045(5) 1.000 . Uiso d ?
C(20) 0.4540(10) 1.3024(12) 0.4765(6) 0.046(4) 1.000 . Uiso d ?
C(21) 0.3982(7) 1.2735(12) 0.5235(5) 0.037(4) 1.000 . Uiso d ?
C(22) 0.4448(9) 1.1776(12) 0.5617(5) 0.028(4) 1.000 . Uiso d ?
C(23) 0.4155(7) 1.4030(10) 0.4320(5) 0.036(4) 1.000 . Uiso d ?
C(24) 0.3834(7) 1.1441(11) 0.6130(5) 0.055(4) 1.000 . Uiso d ?
C(25) 0.6096(8) 1.2740(12) 0.4211(5) 0.024(4) 1.000 . Uiso d ?
C(26) 0.6944(8) 1.3642(11) 0.4325(5) 0.032(4) 1.000 . Uiso d ?
C(27) 0.7599(7) 1.3949(10) 0.3901(5) 0.031(4) 1.000 . Uiso d ?
C(28) 0.7432(8) 1.3362(11) 0.3341(5) 0.032(4) 1.000 . Uiso d ?
C(29) 0.6593(8) 1.2470(12) 0.3245(4) 0.036(4) 1.000 . Uiso d ?
C(30) 0.5961(7) 1.2143(11) 0.3667(6) 0.038(4) 1.000 . Uiso d ?
C(31) 0.8146(9) 1.363(2) 0.2879(6) 0.050(4) 1.000 . Uiso d ?
C(32) 0.8603(9) 1.487(1) 0.2843(5) 0.056(4) 1.000 . Uiso d ?
C(33) 0.9338(9) 1.5220(13) 0.2438(6) 0.069(5) 1.000 . Uiso d ?
C(34) 0.9561(8) 1.423(2) 0.2051(5) 0.069(5) 1.000 . Uiso d ?
C(35) 0.9163(9) 1.298(2) 0.2082(5) 0.066(5) 1.000 . Uiso d ?
C(36) 0.8464(8) 1.2676(12) 0.2503(5) 0.047(4) 1.000 . Uiso d ?
H(1) 0.2940 0.8085 -0.0366 0.064 1.000 . Uiso c ?
H(2) 0.4296 0.8411 0.1056 0.076 1.000 . Uiso c ?
H(3) 0.4619 0.9773 0.0634 0.076 1.000 . Uiso c ?
H(4) 0.3306 0.9164 0.0588 0.076 1.000 . Uiso c ?
H(5) 0.2592 0.6345 -0.1130 0.111 1.000 . Uiso c ?
H(6) 0.3320 0.7474 -0.1520 0.111 1.000 . Uiso c ?
H(7) 0.3689 0.5805 -0.1497 0.111 1.000 . Uiso c ?
H(8) 0.5704 0.6156 0.1222 0.069 1.000 . Uiso c ?
H(9) 0.7010 0.6690 0.2046 0.072 1.000 . Uiso c ?
H(10) 0.8089 0.9922 0.1077 0.057 1.000 . Uiso c ?
H(11) 0.6849 0.9299 0.0250 0.061 1.000 . Uiso c ?
H(12) 0.7361 0.7981 0.2810 0.071 1.000 . Uiso c ?
H(13) 0.8741 0.8447 0.3596 0.074 1.000 . Uiso c ?
H(14) 1.0437 0.9455 0.3435 0.069 1.000 . Uiso c ?
H(15) 1.0764 1.0090 0.2435 0.070 1.000 . Uiso c ?
H(16) 0.9457 0.9732 0.1599 0.065 1.000 . Uiso c ?
H(17) 0.3202 1.3181 0.5285 0.049 1.000 . Uiso c ?
H(18) 0.3829 1.4853 0.4530 0.041 1.000 . Uiso c ?
H(19) 0.4804 1.4315 0.4076 0.041 1.000 . Uiso c ?
H(20) 0.3539 1.3568 0.4033 0.041 1.000 . Uiso c ?
H(21) 0.4284 1.1735 0.6525 0.061 1.000 . Uiso c ?
H(22) 0.3068 1.1919 0.6103 0.061 1.000 . Uiso c ?
H(23) 0.3719 1.0387 0.6137 0.061 1.000 . Uiso c ?
H(24) 0.7061 1.4041 0.4765 0.038 1.000 . Uiso c ?
H(25) 0.8233 1.4662 0.4001 0.045 1.000 . Uiso c ?
H(26) 0.6501 1.2015 0.2810 0.045 1.000 . Uiso c ?
H(27) 0.5332 1.1427 0.3564 0.045 1.000 . Uiso c ?
H(28) 0.8403 1.5628 0.3152 0.063 1.000 . Uiso c ?
H(29) 0.9709 1.6178 0.2404 0.084 1.000 . Uiso c ?
H(30) 1.0106 1.4379 0.1718 0.080 1.000 . Uiso c ?
H(31) 0.9352 1.2204 0.1774 0.073 1.000 . Uiso c ?
H(32) 0.8151 1.1708 0.2549 0.059 1.000 . Uiso c ?

loop_
_atom_site_aniso_label
_atom_site_aniso_U_11
_atom_site_aniso_U_22
_atom_site_aniso_U_33
_atom_site_aniso_U_12
_atom_site_aniso_U_13
_atom_site_aniso_U_23
O(1) 0.042(5) 0.060(8) 0.094(8) -0.002(6) 0.013(5) -0.020(6)
O(2) 0.036(5) 0.059(8) 0.059(7) 0.009(6) 0.000(5) 0.010(6)
N(1) 0.025(7) 0.040(9) 0.028(8) -0.013(7) -0.009(5) -0.009(7)
N(2) 0.039(7) 0.069(9) 0.034(8) -0.001(7) 0.007(6) -0.012(7)
N(3) 0.011(7) 0.048(9) 0.062(9) -0.000(6) 0.000(6) 0.003(8)
N(4) 0.033(7) 0.039(9) 0.077(10) 0.020(6) 0.002(6) 0.007(8)

loop_
_geom_bond_atom_site_label_1
_geom_bond_atom_site_label_2
_geom_bond_distance
_geom_bond_site_symmetry_1
_geom_bond_site_symmetry_2
_geom_bond_publ_flag
O1 C1 1.25(2) . . ?
O2 C19 1.23(2) . . ?
N1 C1 1.42(2) . . ?
N1 C2 1.39(1) . . ?
N1 C7 1.40(1) . . ?
N2 C1 1.36(2) . . ?
N2 C4 1.31(2) . . ?
N3 C19 1.42(2) . . ?
N3 C20 1.36(1) . . ?
N3 C25 1.44(1) . . ?
N4 C19 1.34(2) . . ?
N4 C22 1.32(1) . . ?
C2 C3 1.35(2) . . ?
C2 C5 1.51(2) . . ?
C3 C4 1.39(2) . . ?
C3 H1 1.08 . . no
C4 C6 1.51(2) . . ?
C5 H2 1.10 . . no
C5 H3 1.08 . . no
C5 H4 1.07 . . no
C6 H5 1.08 . . no
C6 H6 1.08 . . no
C6 H7 1.08 . . no
C7 C8 1.38(2) . . ?
C7 C12 1.38(2) . . ?
C8 C9 1.40(2) . . ?
C8 H8 1.08 . . no
C9 C10 1.40(2) . . ?
C9 H9 1.08 . . no
C10 C11 1.40(2) . . ?
C10 C13 1.48(2) . . ?
C11 C12 1.38(2) . . ?
C11 H10 1.10 . . no
C12 H11 1.09 . . no
C13 C14 1.44(2) . . ?
C13 C18 1.41(2) . . ?
C14 C15 1.39(2) . . ?
C14 H12 1.07 . . no
C15 C16 1.36(2) . . ?
C15 H13 1.09 . . no
C16 C17 1.39(2) . . ?
C16 H14 1.09 . . no
C17 C18 1.38(2) . . ?
C17 H15 1.09 . . no
C18 H16 1.09 . . no
C20 C21 1.37(2) . . ?
C20 C23 1.51(2) . . ?
C21 C22 1.41(2) . . ?
C21 H17 1.10 . . no
C22 C24 1.50(2) . . ?
C23 H18 1.07 . . no
C23 H19 1.07 . . no
C23 H20 1.09 . . no
C24 H21 1.08 . . no
C24 H22 1.08 . . no
C24 H23 1.09 . . no
C25 C26 1.42(2) . . ?
C25 C30 1.40(2) . . ?
C26 C27 1.36(2) . . ?
C26 H24 1.09 . . no
C27 C28 1.43(2) . . ?
C27 H25 1.09 . . no
C28 C29 1.40(2) . . ?
C28 C31 1.48(2) . . ?
C29 C30 1.35(2) . . ?
C29 H26 1.11 . . no
C30 H27 1.09 . . no
C31 C32 1.39(2) . . ?
C31 C36 1.39(2) . . ?
C32 C33 1.41(2) . . ?
C32 H28 1.10 . . no
C33 C34 1.40(2) . . ?
C33 H29 1.09 . . no
C34 C35 1.37(2) . . ?
C34 H30 1.08 . . no
C35 C36 1.40(2) . . ?
C35 H31 1.10 . . no
C36 H32 1.07 . . no

loop_
_cod_related_entry_id
_cod_related_entry_database
_cod_related_entry_code
1 ChemSpider 30652870
